data_1551153
loop_
_publ_author_name
'Pecharman, Anne-Frederique'
'Hill, Michael'
'McMullon, Grace'
'McMullin, Claire'
'Mahon, Mary F.'

_publ_section_title
;
 Snapshots of Magnesium-Centred Diborane Heterolysis by an Outer Sphere
 SN2 Process
;
_journal_name_full 'Chemical Science'
_journal_paper_doi 10.1039/C9SC02087J
_journal_year 2019
_chemical_formula_moiety 'C54 H68 B Mg N3 O2'
_chemical_formula_sum 'C54 H68 B Mg N3 O2'
_chemical_formula_weight 826.23
_space_group_crystal_system monoclinic
_space_group_IT_number 14
_space_group_name_Hall '-P 2yn'
_space_group_name_H-M_alt 'P 1 21/n 1'
_symmetry_space_group_name_Hall '-P 2yn'
_symmetry_space_group_name_H-M 'P 1 21/n 1'
_atom_sites_solution_hydrogens geom
_atom_sites_solution_primary iterative
_audit_creation_date 2018-06-08
_audit_creation_method
;
Olex2 1.2
(compiled 2018.05.29 svn.r3508 for OlexSys, GUI svn.r5506)
;
_audit_update_record
;
2019-04-17 deposited with the CCDC.    2019-05-24 downloaded from the CCDC.
;
_cell_angle_alpha 90
_cell_angle_beta 98.9416(9)
_cell_angle_gamma 90
_cell_formula_units_Z 4
_cell_length_a 12.10496(12)
_cell_length_b 22.2539(2)
_cell_length_c 18.11019(16)
_cell_measurement_reflns_used 19330
_cell_measurement_temperature 149.9(3)
_cell_measurement_theta_max 72.9010
_cell_measurement_theta_min 3.1650
_cell_volume 4819.28(8)
_computing_cell_refinement 'CrysAlisPro 1.171.38.41 (Rigaku OD, 2015)'
_computing_data_collection 'CrysAlisPro 1.171.38.41 (Rigaku OD, 2015)'
_computing_data_reduction 'CrysAlisPro 1.171.38.41 (Rigaku OD, 2015)'
_computing_molecular_graphics 'Olex2 (Dolomanov et al., 2009)'
_computing_publication_material 'Olex2 (Dolomanov et al., 2009)'
_computing_structure_refinement 'ShelXL (Sheldrick, 2015)'
_computing_structure_solution 'olex2.solve (Bourhis et al., 2015)'
_diffrn_ambient_environment N~2~
_diffrn_ambient_temperature 149.9(3)
_diffrn_detector 'CCD plate'
_diffrn_detector_area_resol_mean 8.1150
_diffrn_detector_type EosS2
_diffrn_measured_fraction_theta_full 1.000
_diffrn_measured_fraction_theta_max 0.995
_diffrn_measurement_device 'four-circle diffractometer'
_diffrn_measurement_device_type 'SuperNova, Dual, Cu at zero, EosS2'
_diffrn_measurement_method '\w scans'
_diffrn_radiation_monochromator mirror
_diffrn_radiation_probe x-ray
_diffrn_radiation_type CuK\a
_diffrn_radiation_wavelength 1.54184
_diffrn_reflns_av_R_equivalents 0.0657
_diffrn_reflns_av_unetI/netI 0.0449
_diffrn_reflns_Laue_measured_fraction_full 1.000
_diffrn_reflns_Laue_measured_fraction_max 0.995
_diffrn_reflns_limit_h_max 15
_diffrn_reflns_limit_h_min -15
_diffrn_reflns_limit_k_max 26
_diffrn_reflns_limit_k_min -27
_diffrn_reflns_limit_l_max 21
_diffrn_reflns_limit_l_min -22
_diffrn_reflns_number 60632
_diffrn_reflns_point_group_measured_fraction_full 1.000
_diffrn_reflns_point_group_measured_fraction_max 0.995
_diffrn_reflns_theta_full 67.684
_diffrn_reflns_theta_max 73.176
_diffrn_reflns_theta_min 3.170
_diffrn_source 'micro-focus sealed X-ray tube'
_diffrn_source_type 'SuperNova (Cu) X-ray Source'
_exptl_absorpt_coefficient_mu 0.637
_exptl_absorpt_correction_T_max 0.989
_exptl_absorpt_correction_T_min 0.972
_exptl_absorpt_correction_type gaussian
_exptl_absorpt_process_details
;
CrysAlisPro 1.171.38.41 (Rigaku Oxford Diffraction, 2015)
Numerical absorption correction based on gaussian integration over
            a multifaceted crystal model
Empirical absorption correction using spherical harmonics,
 implemented in SCALE3 ABSPACK scaling algorithm.
;
_exptl_crystal_colour colourless
_exptl_crystal_colour_primary colourless
_exptl_crystal_density_diffrn 1.139
_exptl_crystal_description block
_exptl_crystal_F_000 1784
_exptl_crystal_size_max 0.217
_exptl_crystal_size_mid 0.192
_exptl_crystal_size_min 0.085
_refine_diff_density_max 0.243
_refine_diff_density_min -0.233
_refine_diff_density_rms 0.041
_refine_ls_extinction_method none
_refine_ls_goodness_of_fit_ref 1.025
_refine_ls_hydrogen_treatment constr
_refine_ls_matrix_type full
_refine_ls_number_parameters 587
_refine_ls_number_reflns 9606
_refine_ls_number_restraints 16
_refine_ls_restrained_S_all 1.084
_refine_ls_R_factor_all 0.0561
_refine_ls_R_factor_gt 0.0450
_refine_ls_shift/su_max 0.001
_refine_ls_shift/su_mean 0.000
_refine_ls_structure_factor_coef Fsqd
_refine_ls_weighting_details 'w=1/[\s^2^(Fo^2^)+(0.0487P)^2^+1.3591P] where P=(Fo^2^+2Fc^2^)/3'
_refine_ls_weighting_scheme calc
_refine_ls_wR_factor_gt 0.1076
_refine_ls_wR_factor_ref 0.1142
_reflns_Friedel_coverage 0.000
_reflns_number_gt 8042
_reflns_number_total 9606
_reflns_threshold_expression 'I > 2\s(I)'
_cod_data_source_file c9sc02087j2.cif
_cod_data_source_block s18msh95-18Ph
_cod_database_code 1551153
_shelx_shelxl_version_number 2014/7
_shelx_space_group_comment
;
The symmetry employed for this shelxl refinement is uniquely defined
by the following loop, which should always be used as a source of
symmetry information in preference to the above space-group names.
They are only intended as comments.
;
_olex2_refinement_description
;
1. Fixed Uiso
 At 1.2 times of:
  All C(H) groups
 At 1.5 times of:
  All C(H,H,H) groups
2. Restrained distances
 C12-C13 \\sim C12-C13A
 with sigma of 0.02
 C11-C12 \\sim C11-C12A
 with sigma of 0.02
 C12-C14 \\sim C12A-C14
 with sigma of 0.02
 C12-C13 \\sim C12A-C13
 with sigma of 0.02
 C12-C13A \\sim C12A-C13A
 with sigma of 0.02
 C14-C12A \\sim C14A-C12A
 with sigma of 0.02
 C14-C12 \\sim C14A-C12
 with sigma of 0.02
 C14-C12 \\sim C14A-C12A
 with sigma of 0.005
 C13-C12 \\sim C13A-C12A
 with sigma of 0.005
 C12-C11 \\sim C12A-C11
 with sigma of 0.005
3. Uiso/Uaniso restraints and constraints
Uanis(C12A) = Uanis(C12)
4. Others
 Fixed Sof: C12A(0.45) H12A(0.45) C13A(0.45) H13A(0.45) H13B(0.45) H13C(0.45)
 C14A(0.45) H14A(0.45) H14B(0.45) H14C(0.45) C12(0.55) H12(0.55) C13(0.55)
 H13D(0.55) H13E(0.55) H13F(0.55) C14(0.55) H14D(0.55) H14E(0.55) H14F(0.55)
5.a Ternary CH refined with riding coordinates:
 C15(H15), C24(H24), C27(H27), C12A(H12A), C12(H12)
5.b Aromatic/amide H refined with riding coordinates:
 C3(H3), C8(H8), C9(H9), C10(H10), C20(H20), C21(H21), C22(H22), C31(H31),
 C32(H32), C33(H33), C34(H34), C35(H35), C38(H38), C39(H39), C40(H40), C41(H41),
  C42(H42), C44(H44), C45(H45), C46(H46), C47(H47), C48(H48)
5.c Idealised Me refined as rotating group:
 C1(H1A,H1B,H1C), C5(H5A,H5B,H5C), C16(H16A,H16B,H16C), C17(H17A,H17B,H17C),
 C25(H25A,H25B,H25C), C26(H26A,H26B,H26C), C28(H28A,H28B,H28C), C29(H29A,H29B,
 H29C), C51(H51A,H51B,H51C), C52(H52A,H52B,H52C), C53(H53A,H53B,H53C), C54(H54A,
 H54B,H54C), C13A(H13A,H13B,H13C), C14A(H14A,H14B,H14C), C13(H13D,H13E,H13F),
 C14(H14D,H14E,H14F)
;

loop_
_space_group_symop_operation_xyz
'x, y, z'
'-x+1/2, y+1/2, -z+1/2'
'-x, -y, -z'
'x-1/2, -y-1/2, z-1/2'

loop_
_atom_site_label
_atom_site_type_symbol
_atom_site_fract_x
_atom_site_fract_y
_atom_site_fract_z
_atom_site_U_iso_or_equiv
_atom_site_adp_type
_atom_site_occupancy
_atom_site_site_symmetry_order
_atom_site_calc_flag
_atom_site_refinement_flags_posn
_atom_site_refinement_flags_occupancy
_atom_site_disorder_assembly
_atom_site_disorder_group
Mg1 Mg 0.30370(4) 0.11857(2) 0.75606(2) 0.01814(10) Uani 1 1 d . . . .
O1 O 0.34203(8) 0.03822(4) 0.80039(5) 0.02126(19) Uani 1 1 d . . . .
O2 O 0.28320(8) -0.06155(4) 0.77039(6) 0.0250(2) Uani 1 1 d . . . .
N1 N 0.30201(9) 0.19267(5) 0.82415(6) 0.0201(2) Uani 1 1 d . . . .
N2 N 0.36940(10) 0.16613(5) 0.67512(6) 0.0218(2) Uani 1 1 d . . . .
N3 N 0.14682(9) 0.07813(5) 0.71680(6) 0.0215(2) Uani 1 1 d . . . .
C1 C 0.28559(14) 0.30222(7) 0.84428(8) 0.0293(3) Uani 1 1 d . . . .
H1A H 0.3526 0.3067 0.8799 0.044 Uiso 1 1 calc GR . . .
H1B H 0.2229 0.2968 0.8702 0.044 Uiso 1 1 calc GR . . .
H1C H 0.2743 0.3376 0.8136 0.044 Uiso 1 1 calc GR . . .
C2 C 0.29643(11) 0.24796(6) 0.79543(8) 0.0221(3) Uani 1 1 d . . . .
C3 C 0.30407(12) 0.26055(6) 0.72052(8) 0.0243(3) Uani 1 1 d . . . .
H3 H 0.2782 0.2983 0.7038 0.029 Uiso 1 1 calc R . . .
C4 C 0.34501(12) 0.22462(6) 0.66700(8) 0.0249(3) Uani 1 1 d . . . .
C5 C 0.36288(18) 0.25803(8) 0.59675(10) 0.0411(4) Uani 1 1 d . . . .
H5A H 0.2918 0.2697 0.5693 0.062 Uiso 1 1 calc GR . . .
H5B H 0.4008 0.2323 0.5663 0.062 Uiso 1 1 calc GR . . .
H5C H 0.4073 0.2932 0.6102 0.062 Uiso 1 1 calc GR . . .
C6 C 0.43695(13) 0.14001(6) 0.62427(8) 0.0260(3) Uani 1 1 d . . . .
C7 C 0.55423(14) 0.14592(7) 0.64096(9) 0.0323(3) Uani 1 1 d . . . .
C8 C 0.61878(16) 0.12015(10) 0.59186(12) 0.0458(4) Uani 1 1 d . . . .
H8 H 0.6962 0.1238 0.6018 0.055 Uiso 1 1 calc R . . .
C9 C 0.57073(18) 0.08943(10) 0.52896(12) 0.0510(5) Uani 1 1 d . . . .
H9 H 0.6156 0.0731 0.4968 0.061 Uiso 1 1 calc R . . .
C10 C 0.45619(17) 0.08282(8) 0.51372(10) 0.0411(4) Uani 1 1 d . . . .
H10 H 0.4244 0.0615 0.4716 0.049 Uiso 1 1 calc R . . .
C11 C 0.38734(14) 0.10785(7) 0.56088(9) 0.0311(3) Uani 1 1 d D . . .
C15 C 0.61116(14) 0.17821(8) 0.71032(10) 0.0372(4) Uani 1 1 d . . . .
H15 H 0.5597 0.1779 0.7471 0.045 Uiso 1 1 calc R . . .
C16 C 0.72010(15) 0.14754(10) 0.74605(13) 0.0505(5) Uani 1 1 d . . . .
H16A H 0.7080 0.1050 0.7491 0.076 Uiso 1 1 calc GR . . .
H16B H 0.7430 0.1634 0.7954 0.076 Uiso 1 1 calc GR . . .
H16C H 0.7774 0.1550 0.7160 0.076 Uiso 1 1 calc GR . . .
C17 C 0.6378(2) 0.24367(10) 0.69484(14) 0.0586(5) Uani 1 1 d . . . .
H17A H 0.6817 0.2454 0.6551 0.088 Uiso 1 1 calc GR . . .
H17B H 0.6790 0.2613 0.7391 0.088 Uiso 1 1 calc GR . . .
H17C H 0.5693 0.2655 0.6806 0.088 Uiso 1 1 calc GR . . .
C18 C 0.30356(12) 0.18660(6) 0.90356(7) 0.0229(3) Uani 1 1 d . . . .
C19 C 0.40545(13) 0.17223(6) 0.94853(8) 0.0268(3) Uani 1 1 d . . . .
C20 C 0.40537(15) 0.16197(7) 1.02454(8) 0.0335(3) Uani 1 1 d . . . .
H20 H 0.4719 0.1518 1.0549 0.040 Uiso 1 1 calc R . . .
C21 C 0.30813(17) 0.16671(8) 1.05554(8) 0.0376(4) Uani 1 1 d . . . .
H21 H 0.3097 0.1598 1.1063 0.045 Uiso 1 1 calc R . . .
C22 C 0.20888(15) 0.18175(8) 1.01099(9) 0.0342(3) Uani 1 1 d . . . .
H22 H 0.1441 0.1852 1.0323 0.041 Uiso 1 1 calc R . . .
C23 C 0.20415(13) 0.19184(6) 0.93437(8) 0.0271(3) Uani 1 1 d . . . .
C24 C 0.09207(13) 0.20479(7) 0.88687(9) 0.0309(3) Uani 1 1 d . . . .
H24 H 0.1066 0.2208 0.8389 0.037 Uiso 1 1 calc R . . .
C25 C 0.02601(15) 0.14630(9) 0.87099(10) 0.0399(4) Uani 1 1 d . . . .
H25A H 0.0687 0.1184 0.8464 0.060 Uiso 1 1 calc GR . . .
H25B H -0.0436 0.1546 0.8394 0.060 Uiso 1 1 calc GR . . .
H25C H 0.0116 0.1292 0.9172 0.060 Uiso 1 1 calc GR . . .
C26 C 0.02195(19) 0.25131(11) 0.92140(12) 0.0522(5) Uani 1 1 d . . . .
H26A H -0.0035 0.2343 0.9645 0.078 Uiso 1 1 calc GR . . .
H26B H -0.0414 0.2626 0.8853 0.078 Uiso 1 1 calc GR . . .
H26C H 0.0668 0.2862 0.9360 0.078 Uiso 1 1 calc GR . . .
C27 C 0.51360(13) 0.16892(7) 0.91573(9) 0.0301(3) Uani 1 1 d . . . .
H27 H 0.4969 0.1480 0.8677 0.036 Uiso 1 1 calc R . . .
C28 C 0.60791(16) 0.13433(9) 0.96380(11) 0.0434(4) Uani 1 1 d . . . .
H28A H 0.6328 0.1564 1.0089 0.065 Uiso 1 1 calc GR . . .
H28B H 0.6692 0.1293 0.9365 0.065 Uiso 1 1 calc GR . . .
H28C H 0.5809 0.0956 0.9762 0.065 Uiso 1 1 calc GR . . .
C29 C 0.55604(15) 0.23178(8) 0.90010(12) 0.0418(4) Uani 1 1 d . . . .
H29A H 0.5031 0.2511 0.8625 0.063 Uiso 1 1 calc GR . . .
H29B H 0.6268 0.2285 0.8828 0.063 Uiso 1 1 calc GR . . .
H29C H 0.5648 0.2552 0.9452 0.063 Uiso 1 1 calc GR . . .
C30 C 0.06064(11) 0.10837(7) 0.66661(8) 0.0244(3) Uani 1 1 d . . . .
C31 C 0.05270(13) 0.17019(7) 0.67505(8) 0.0276(3) Uani 1 1 d . . . .
H31 H 0.0989 0.1895 0.7137 0.033 Uiso 1 1 calc R . . .
C32 C -0.02363(15) 0.20335(8) 0.62622(10) 0.0351(3) Uani 1 1 d . . . .
H32 H -0.0298 0.2446 0.6331 0.042 Uiso 1 1 calc R . . .
C33 C -0.09063(14) 0.17536(8) 0.56726(10) 0.0375(4) Uani 1 1 d . . . .
H33 H -0.1415 0.1976 0.5343 0.045 Uiso 1 1 calc R . . .
C34 C -0.08120(14) 0.11395(9) 0.55780(10) 0.0385(4) Uani 1 1 d . . . .
H34 H -0.1253 0.0951 0.5179 0.046 Uiso 1 1 calc R . . .
C35 C -0.00650(14) 0.08019(7) 0.60727(9) 0.0334(3) Uani 1 1 d . . . .
H35 H -0.0014 0.0389 0.6007 0.040 Uiso 1 1 calc R . . .
C36 C 0.13701(11) 0.02444(6) 0.74284(8) 0.0234(3) Uani 1 1 d . . . .
C37 C 0.03144(12) -0.01108(7) 0.73176(9) 0.0293(3) Uani 1 1 d . . . .
C38 C 0.03074(15) -0.06932(8) 0.70408(13) 0.0458(5) Uani 1 1 d . . . .
H38 H 0.0940 -0.0844 0.6873 0.055 Uiso 1 1 calc R . . .
C39 C -0.06336(19) -0.10512(9) 0.70129(19) 0.0705(8) Uani 1 1 d . . . .
H39 H -0.0636 -0.1436 0.6812 0.085 Uiso 1 1 calc R . . .
C40 C -0.15606(19) -0.08422(11) 0.7279(2) 0.0825(10) Uani 1 1 d . . . .
H40 H -0.2189 -0.1085 0.7263 0.099 Uiso 1 1 calc R . . .
C41 C -0.15560(18) -0.02702(12) 0.7569(2) 0.0740(8) Uani 1 1 d . . . .
H41 H -0.2178 -0.0130 0.7760 0.089 Uiso 1 1 calc R . . .
C42 C -0.06302(15) 0.00988(8) 0.75786(13) 0.0464(5) Uani 1 1 d . . . .
H42 H -0.0644 0.0489 0.7761 0.056 Uiso 1 1 calc R . . .
C43 C 0.20518(12) -0.01442(6) 0.88080(8) 0.0251(3) Uani 1 1 d . . . .
C44 C 0.22510(14) 0.02705(7) 0.93893(9) 0.0302(3) Uani 1 1 d . . . .
H44 H 0.2632 0.0624 0.9318 0.036 Uiso 1 1 calc R . . .
C45 C 0.18969(16) 0.01717(8) 1.00726(10) 0.0367(4) Uani 1 1 d . . . .
H45 H 0.2049 0.0456 1.0451 0.044 Uiso 1 1 calc R . . .
C46 C 0.13219(16) -0.03452(8) 1.01953(10) 0.0390(4) Uani 1 1 d . . . .
H46 H 0.1077 -0.0409 1.0651 0.047 Uiso 1 1 calc R . . .
C47 C 0.11157(17) -0.07665(8) 0.96292(11) 0.0427(4) Uani 1 1 d . . . .
H47 H 0.0734 -0.1118 0.9705 0.051 Uiso 1 1 calc R . . .
C48 C 0.14755(15) -0.06672(7) 0.89499(10) 0.0357(3) Uani 1 1 d . . . .
H48 H 0.1330 -0.0956 0.8577 0.043 Uiso 1 1 calc R . . .
C49 C 0.39292(12) -0.05346(7) 0.75371(8) 0.0264(3) Uani 1 1 d . . . .
C50 C 0.44032(11) -0.00044(6) 0.80476(8) 0.0249(3) Uani 1 1 d . . . .
C51 C 0.47492(13) -0.01949(7) 0.88592(9) 0.0322(3) Uani 1 1 d . . . .
H51A H 0.4191 -0.0457 0.9004 0.048 Uiso 1 1 calc GR . . .
H51B H 0.4821 0.0154 0.9174 0.048 Uiso 1 1 calc GR . . .
H51C H 0.5453 -0.0402 0.8911 0.048 Uiso 1 1 calc GR . . .
C52 C 0.53425(13) 0.03391(7) 0.77791(11) 0.0352(3) Uani 1 1 d . . . .
H52A H 0.5936 0.0067 0.7716 0.053 Uiso 1 1 calc GR . . .
H52B H 0.5619 0.0640 0.8141 0.053 Uiso 1 1 calc GR . . .
H52C H 0.5069 0.0528 0.7310 0.053 Uiso 1 1 calc GR . . .
C53 C 0.38532(17) -0.03832(8) 0.67056(9) 0.0395(4) Uani 1 1 d . . . .
H53A H 0.3503 0.0002 0.6609 0.059 Uiso 1 1 calc GR . . .
H53B H 0.3418 -0.0684 0.6413 0.059 Uiso 1 1 calc GR . . .
H53C H 0.4591 -0.0372 0.6574 0.059 Uiso 1 1 calc GR . . .
C54 C 0.45846(14) -0.11196(7) 0.77045(11) 0.0374(4) Uani 1 1 d . . . .
H54A H 0.5362 -0.1048 0.7686 0.056 Uiso 1 1 calc GR . . .
H54B H 0.4304 -0.1417 0.7339 0.056 Uiso 1 1 calc GR . . .
H54C H 0.4499 -0.1261 0.8193 0.056 Uiso 1 1 calc GR . . .
B1 B 0.24309(13) -0.00500(7) 0.79958(9) 0.0221(3) Uani 1 1 d . . . .
C12A C 0.2627(3) 0.1031(2) 0.5320(4) 0.0376(8) Uani 0.45 1 d D P A 1
H12A H 0.2189 0.1165 0.5702 0.045 Uiso 0.45 1 calc R P A 1
C13A C 0.2337(5) 0.1409(3) 0.4598(3) 0.0660(15) Uani 0.45 1 d D P A 1
H13A H 0.2632 0.1807 0.4685 0.099 Uiso 0.45 1 calc GR P A 1
H13B H 0.1539 0.1429 0.4460 0.099 Uiso 0.45 1 calc GR P A 1
H13C H 0.2658 0.1224 0.4202 0.099 Uiso 0.45 1 calc GR P A 1
C14A C 0.227(2) 0.0415(5) 0.5045(12) 0.049(4) Uani 0.45 1 d D P A 1
H14A H 0.2328 0.0384 0.4523 0.073 Uiso 0.45 1 calc GR P A 1
H14B H 0.1512 0.0347 0.5114 0.073 Uiso 0.45 1 calc GR P A 1
H14C H 0.2749 0.0121 0.5320 0.073 Uiso 0.45 1 calc GR P A 1
C12 C 0.2610(3) 0.0992(2) 0.5479(3) 0.0376(8) Uani 0.55 1 d D P A 2
H12 H 0.2391 0.1007 0.5977 0.045 Uiso 0.55 1 calc R P A 2
C13 C 0.1991(3) 0.15113(15) 0.5050(2) 0.0414(7) Uani 0.55 1 d D P A 2
H13D H 0.2087 0.1869 0.5350 0.062 Uiso 0.55 1 calc GR P A 2
H13E H 0.1210 0.1417 0.4935 0.062 Uiso 0.55 1 calc GR P A 2
H13F H 0.2286 0.1576 0.4594 0.062 Uiso 0.55 1 calc GR P A 2
C14 C 0.2168(16) 0.0405(4) 0.5153(10) 0.051(3) Uani 0.55 1 d D P A 2
H14D H 0.2514 0.0311 0.4724 0.077 Uiso 0.55 1 calc GR P A 2
H14E H 0.1373 0.0433 0.5005 0.077 Uiso 0.55 1 calc GR P A 2
H14F H 0.2334 0.0093 0.5520 0.077 Uiso 0.55 1 calc GR P A 2

loop_
_atom_site_aniso_label
_atom_site_aniso_U_11
_atom_site_aniso_U_22
_atom_site_aniso_U_33
_atom_site_aniso_U_23
_atom_site_aniso_U_13
_atom_site_aniso_U_12
Mg1 0.0187(2) 0.0157(2) 0.0202(2) 0.00238(15) 0.00318(15) 0.00065(15)
O1 0.0185(4) 0.0177(4) 0.0274(5) 0.0039(4) 0.0031(4) 0.0027(3)
O2 0.0237(5) 0.0186(5) 0.0331(5) 0.0001(4) 0.0056(4) 0.0020(4)
N1 0.0220(5) 0.0185(5) 0.0198(5) 0.0004(4) 0.0031(4) -0.0008(4)
N2 0.0227(5) 0.0204(5) 0.0234(5) 0.0035(4) 0.0072(4) 0.0022(4)
N3 0.0197(5) 0.0196(5) 0.0244(5) -0.0002(4) 0.0009(4) 0.0019(4)
C1 0.0381(8) 0.0202(7) 0.0299(7) -0.0007(5) 0.0061(6) 0.0000(6)
C2 0.0205(6) 0.0194(6) 0.0264(6) 0.0007(5) 0.0040(5) 0.0003(5)
C3 0.0282(7) 0.0171(6) 0.0282(7) 0.0058(5) 0.0060(5) 0.0025(5)
C4 0.0267(7) 0.0223(6) 0.0269(7) 0.0061(5) 0.0081(5) 0.0013(5)
C5 0.0635(11) 0.0289(8) 0.0368(8) 0.0135(7) 0.0258(8) 0.0127(8)
C6 0.0298(7) 0.0237(7) 0.0272(7) 0.0084(5) 0.0127(6) 0.0076(5)
C7 0.0303(8) 0.0327(8) 0.0370(8) 0.0099(6) 0.0145(6) 0.0059(6)
C8 0.0329(9) 0.0528(11) 0.0566(11) 0.0033(9) 0.0226(8) 0.0099(8)
C9 0.0521(11) 0.0563(12) 0.0518(11) -0.0052(9) 0.0304(9) 0.0156(9)
C10 0.0517(10) 0.0391(9) 0.0358(8) -0.0028(7) 0.0174(8) 0.0105(8)
C11 0.0383(8) 0.0281(7) 0.0289(7) 0.0036(6) 0.0109(6) 0.0100(6)
C15 0.0274(8) 0.0436(9) 0.0423(9) 0.0077(7) 0.0111(7) 0.0002(7)
C16 0.0264(8) 0.0600(12) 0.0644(12) 0.0187(10) 0.0051(8) -0.0052(8)
C17 0.0652(14) 0.0412(11) 0.0682(14) 0.0034(10) 0.0066(11) -0.0062(10)
C18 0.0311(7) 0.0160(6) 0.0212(6) -0.0005(5) 0.0031(5) -0.0032(5)
C19 0.0349(8) 0.0178(6) 0.0258(7) -0.0009(5) -0.0014(6) -0.0050(5)
C20 0.0484(9) 0.0246(7) 0.0236(7) -0.0006(6) -0.0058(6) -0.0047(6)
C21 0.0616(11) 0.0311(8) 0.0192(7) -0.0012(6) 0.0036(7) -0.0095(7)
C22 0.0474(9) 0.0321(8) 0.0254(7) -0.0048(6) 0.0124(6) -0.0096(7)
C23 0.0360(8) 0.0222(6) 0.0239(7) -0.0029(5) 0.0073(6) -0.0042(5)
C24 0.0310(8) 0.0347(8) 0.0292(7) -0.0021(6) 0.0114(6) 0.0015(6)
C25 0.0306(8) 0.0470(10) 0.0431(9) -0.0032(8) 0.0087(7) -0.0076(7)
C26 0.0532(12) 0.0574(12) 0.0499(11) -0.0095(9) 0.0203(9) 0.0161(9)
C27 0.0289(7) 0.0265(7) 0.0320(7) 0.0012(6) -0.0045(6) -0.0031(6)
C28 0.0354(9) 0.0430(10) 0.0464(10) 0.0048(8) -0.0105(7) 0.0009(7)
C29 0.0334(8) 0.0345(9) 0.0563(11) 0.0037(8) 0.0034(7) -0.0091(7)
C30 0.0199(6) 0.0251(7) 0.0276(7) 0.0030(5) 0.0016(5) 0.0017(5)
C31 0.0280(7) 0.0254(7) 0.0283(7) 0.0022(5) 0.0006(6) 0.0020(5)
C32 0.0381(8) 0.0278(8) 0.0383(8) 0.0069(6) 0.0026(7) 0.0088(6)
C33 0.0288(8) 0.0443(9) 0.0368(8) 0.0123(7) -0.0029(6) 0.0091(7)
C34 0.0293(8) 0.0463(10) 0.0354(8) -0.0003(7) -0.0087(6) -0.0007(7)
C35 0.0311(8) 0.0290(8) 0.0373(8) -0.0016(6) -0.0031(6) 0.0006(6)
C36 0.0212(6) 0.0208(6) 0.0286(7) -0.0019(5) 0.0048(5) 0.0019(5)
C37 0.0229(7) 0.0212(7) 0.0423(8) 0.0012(6) 0.0006(6) -0.0006(5)
C38 0.0294(8) 0.0261(8) 0.0796(14) -0.0109(8) 0.0012(8) 0.0002(6)
C39 0.0399(11) 0.0265(9) 0.141(3) -0.0145(12) 0.0005(13) -0.0078(8)
C40 0.0341(11) 0.0434(12) 0.170(3) -0.0089(15) 0.0177(14) -0.0199(9)
C41 0.0279(10) 0.0522(13) 0.146(3) -0.0111(15) 0.0264(13) -0.0077(9)
C42 0.0266(8) 0.0323(9) 0.0822(14) -0.0092(9) 0.0142(8) -0.0027(7)
C43 0.0223(6) 0.0209(6) 0.0327(7) 0.0048(5) 0.0065(5) 0.0025(5)
C44 0.0348(8) 0.0228(7) 0.0336(8) 0.0031(6) 0.0074(6) -0.0039(6)
C45 0.0483(10) 0.0296(8) 0.0343(8) -0.0017(6) 0.0132(7) -0.0023(7)
C46 0.0499(10) 0.0336(8) 0.0388(8) 0.0047(7) 0.0236(8) 0.0006(7)
C47 0.0555(11) 0.0291(8) 0.0493(10) 0.0018(7) 0.0265(9) -0.0116(7)
C48 0.0462(9) 0.0235(7) 0.0409(8) -0.0025(6) 0.0183(7) -0.0066(6)
C49 0.0256(7) 0.0237(7) 0.0308(7) 0.0038(5) 0.0070(6) 0.0068(5)
C50 0.0194(6) 0.0216(6) 0.0335(7) 0.0062(5) 0.0037(5) 0.0053(5)
C51 0.0291(7) 0.0270(7) 0.0371(8) 0.0058(6) -0.0056(6) 0.0032(6)
C52 0.0229(7) 0.0298(8) 0.0543(10) 0.0075(7) 0.0108(7) 0.0035(6)
C53 0.0503(10) 0.0390(9) 0.0317(8) 0.0015(7) 0.0138(7) 0.0003(7)
C54 0.0330(8) 0.0274(8) 0.0504(9) -0.0021(7) 0.0022(7) 0.0109(6)
B1 0.0210(7) 0.0165(7) 0.0289(7) 0.0026(5) 0.0038(6) 0.0005(5)
C12A 0.0385(9) 0.0480(12) 0.026(2) -0.0147(11) 0.0032(9) 0.0098(8)
C13A 0.072(4) 0.058(3) 0.060(3) 0.007(3) -0.015(3) 0.024(3)
C14A 0.066(11) 0.044(5) 0.033(3) 0.004(3) -0.004(4) 0.002(4)
C12 0.0385(9) 0.0480(12) 0.026(2) -0.0147(11) 0.0032(9) 0.0098(8)
C13 0.0471(18) 0.0368(17) 0.0389(17) -0.0011(13) 0.0018(14) 0.0146(14)
C14 0.035(3) 0.044(4) 0.070(9) 0.003(3) -0.007(5) 0.004(2)

loop_
_atom_type_symbol
_atom_type_description
_atom_type_scat_dispersion_real
_atom_type_scat_dispersion_imag
_atom_type_scat_source
C C 0.0181 0.0091 'International Tables Vol C Tables 4.2.6.8 and 6.1.1.4'
H H 0.0000 0.0000 'International Tables Vol C Tables 4.2.6.8 and 6.1.1.4'
B B 0.0090 0.0039 'International Tables Vol C Tables 4.2.6.8 and 6.1.1.4'
Mg Mg 0.1719 0.1771 'International Tables Vol C Tables 4.2.6.8 and 6.1.1.4'
N N 0.0311 0.0180 'International Tables Vol C Tables 4.2.6.8 and 6.1.1.4'
O O 0.0492 0.0322 'International Tables Vol C Tables 4.2.6.8 and 6.1.1.4'

loop_
_geom_angle_atom_site_label_1
_geom_angle_atom_site_label_2
_geom_angle_atom_site_label_3
_geom_angle
O1 Mg1 N1 120.14(5)
O1 Mg1 N2 131.08(5)
O1 Mg1 N3 83.93(4)
N1 Mg1 N2 93.18(5)
N1 Mg1 N3 116.63(5)
N2 Mg1 N3 113.76(5)
C50 O1 Mg1 133.60(8)
C50 O1 B1 105.04(10)
B1 O1 Mg1 115.32(8)
C49 O2 B1 109.81(11)
C2 N1 Mg1 120.63(9)
C2 N1 C18 117.88(11)
C18 N1 Mg1 121.47(9)
C4 N2 Mg1 118.29(9)
C4 N2 C6 117.29(11)
C6 N2 Mg1 124.38(9)
C30 N3 Mg1 122.43(9)
C36 N3 Mg1 113.37(9)
C36 N3 C30 124.20(12)
N1 C2 C1 120.77(12)
N1 C2 C3 123.69(13)
C3 C2 C1 115.50(12)
C2 C3 C4 129.58(13)
N2 C4 C3 124.99(13)
N2 C4 C5 120.73(13)
C3 C4 C5 114.28(13)
C7 C6 N2 118.44(14)
C11 C6 N2 120.86(14)
C11 C6 C7 120.68(14)
C6 C7 C15 122.29(14)
C8 C7 C6 118.02(17)
C8 C7 C15 119.69(16)
C9 C8 C7 121.66(18)
C8 C9 C10 120.04(16)
C9 C10 C11 120.76(18)
C6 C11 C12A 126.2(3)
C6 C11 C12 118.8(3)
C10 C11 C6 118.82(16)
C10 C11 C12A 114.6(3)
C10 C11 C12 122.3(3)
C7 C15 C16 112.86(16)
C7 C15 C17 112.43(16)
C17 C15 C16 108.03(17)
C19 C18 N1 118.28(13)
C19 C18 C23 121.09(13)
C23 C18 N1 120.54(13)
C18 C19 C27 121.05(13)
C20 C19 C18 118.29(15)
C20 C19 C27 120.65(14)
C21 C20 C19 121.23(15)
C22 C21 C20 119.94(14)
C21 C22 C23 121.11(16)
C18 C23 C24 122.36(13)
C22 C23 C18 118.33(15)
C22 C23 C24 119.24(14)
C23 C24 C25 109.87(14)
C23 C24 C26 113.60(14)
C25 C24 C26 110.16(15)
C19 C27 C28 114.41(14)
C19 C27 C29 111.19(14)
C28 C27 C29 108.80(14)
C31 C30 N3 116.69(13)
C31 C30 C35 119.29(14)
C35 C30 N3 123.76(14)
C32 C31 C30 120.47(15)
C33 C32 C31 120.28(16)
C34 C33 C32 119.34(15)
C33 C34 C35 120.78(16)
C34 C35 C30 119.82(16)
N3 C36 C37 124.42(13)
N3 C36 B1 119.08(12)
C37 C36 B1 116.19(12)
C38 C37 C36 120.06(14)
C42 C37 C36 120.79(14)
C42 C37 C38 118.59(16)
C39 C38 C37 120.59(19)
C40 C39 C38 120.4(2)
C39 C40 C41 119.56(19)
C40 C41 C42 120.5(2)
C37 C42 C41 120.30(19)
C44 C43 C48 116.39(14)
C44 C43 B1 124.06(13)
C48 C43 B1 119.55(14)
C45 C44 C43 121.84(14)
C46 C45 C44 120.58(16)
C45 C46 C47 118.89(15)
C46 C47 C48 120.32(16)
C47 C48 C43 121.98(16)
O2 C49 C50 103.97(11)
O2 C49 C53 108.79(13)
O2 C49 C54 108.87(13)
C53 C49 C50 112.23(13)
C54 C49 C50 113.35(12)
C54 C49 C53 109.38(13)
O1 C50 C49 101.11(11)
O1 C50 C51 108.38(12)
O1 C50 C52 109.38(11)
C51 C50 C49 112.54(12)
C52 C50 C49 114.81(13)
C52 C50 C51 110.07(13)
O1 B1 C36 106.72(11)
O1 B1 C43 113.77(12)
O2 B1 O1 103.78(11)
O2 B1 C36 112.51(12)
O2 B1 C43 111.71(11)
C43 B1 C36 108.28(11)
C11 C12A C13A 109.6(4)
C14A C12A C11 113.3(11)
C14A C12A C13A 101.5(10)
C11 C12 C13 112.7(3)
C14 C12 C11 117.4(9)
C14 C12 C13 110.1(7)

loop_
_geom_bond_atom_site_label_1
_geom_bond_atom_site_label_2
_geom_bond_distance
Mg1 O1 1.9854(10)
Mg1 N1 2.0612(12)
Mg1 N2 2.0649(12)
Mg1 N3 2.1218(12)
O1 C50 1.4604(16)
O1 B1 1.5343(17)
O2 C49 1.4185(18)
O2 B1 1.4761(18)
N1 C2 1.3334(18)
N1 C18 1.4416(17)
N2 C4 1.3377(19)
N2 C6 1.4451(18)
N3 C30 1.4397(18)
N3 C36 1.2967(19)
C1 C2 1.5146(19)
C2 C3 1.402(2)
C3 C4 1.405(2)
C4 C5 1.518(2)
C6 C7 1.411(2)
C6 C11 1.406(2)
C7 C8 1.395(2)
C7 C15 1.516(3)
C8 C9 1.377(3)
C9 C10 1.379(3)
C10 C11 1.398(2)
C11 C12A 1.522(4)
C11 C12 1.523(3)
C15 C16 1.536(2)
C15 C17 1.527(3)
C18 C19 1.405(2)
C18 C23 1.408(2)
C19 C20 1.395(2)
C19 C27 1.521(2)
C20 C21 1.385(3)
C21 C22 1.380(3)
C22 C23 1.398(2)
C23 C24 1.517(2)
C24 C25 1.531(2)
C24 C26 1.532(2)
C27 C28 1.531(2)
C27 C29 1.532(2)
C30 C31 1.389(2)
C30 C35 1.392(2)
C31 C32 1.388(2)
C32 C33 1.385(3)
C33 C34 1.384(3)
C34 C35 1.390(2)
C36 C37 1.490(2)
C36 B1 1.6505(19)
C37 C38 1.389(2)
C37 C42 1.384(2)
C38 C39 1.385(3)
C39 C40 1.369(4)
C40 C41 1.377(4)
C41 C42 1.387(3)
C43 C44 1.393(2)
C43 C48 1.401(2)
C43 B1 1.621(2)
C44 C45 1.389(2)
C45 C46 1.380(3)
C46 C47 1.383(3)
C47 C48 1.385(2)
C49 C50 1.553(2)
C49 C53 1.532(2)
C49 C54 1.530(2)
C50 C51 1.525(2)
C50 C52 1.512(2)
C12A C13A 1.548(5)
C12A C14A 1.498(4)
C12 C13 1.523(4)
C12 C14 1.498(4)
